data_7131897
loop_
_publ_author_name
'Milichko, Valentin'
'Kulachenkov, Nikita'
'Orlioglo, Bogdan'
'Vasilyev, Evgene S.'
'Povarov, Svyatoslav'
'Agafontsev, Alexander'
'Bachinin, Semen'
'Shipilovskikh, Sergei'
'Lunev, Artem'
'Samsonenko, Denis G.'
'Fedin, Vladimir P.'
'Kovalenko, Konstantin A.'

_publ_section_title
;
 Metal-mediated tunability of MOF-based optical modulator
;
_journal_name_full 'Chemical Communications'
_journal_paper_doi 10.1039/D3CC02180G
_journal_year 2023
_chemical_absolute_configuration rmad
_chemical_formula_sum 'C40 H44 Co N4 O5'
_chemical_formula_weight 719.72
_space_group_crystal_system monoclinic
_space_group_IT_number 4
_space_group_name_Hall 'P 2yb'
_space_group_name_H-M_alt 'P 1 21 1'
_atom_sites_solution_hydrogens mixed
_atom_sites_solution_primary dual
_atom_sites_solution_secondary difmap
_audit_creation_method SHELXL-2019/3
_audit_update_record
;
2023-06-06 deposited with the CCDC.	2023-07-17 downloaded from the CCDC.
;
_cell_angle_alpha 90
_cell_angle_beta 95.8388(16)
_cell_angle_gamma 90
_cell_formula_units_Z 4
_cell_length_a 13.6588(3)
_cell_length_b 9.30808(16)
_cell_length_c 28.8554(6)
_cell_measurement_reflns_used 16253
_cell_measurement_temperature 130(2)
_cell_measurement_theta_max 29.04
_cell_measurement_theta_min 2.10
_cell_volume 3649.56(13)
_computing_cell_refinement 'CrysAlisPro 1.171.42.89a (Rigaku OD, 2023)'
_computing_data_collection 'CrysAlisPro 1.171.42.89a (Rigaku OD, 2023)'
_computing_data_reduction 'CrysAlisPro 1.171.42.89a (Rigaku OD, 2023)'
_computing_molecular_graphics 'ShelXle (H\"ubschle, 2011)'
_computing_publication_material 'CIFTAB (Sheldrick, 2015)'
_computing_structure_refinement 'SHELXL-2018 (Sheldrick, 2015)'
_computing_structure_solution 'SHELXT-2018 (Sheldrick, 2015)'
_diffrn_ambient_temperature 130(2)
_diffrn_detector 'CCD plate'
_diffrn_detector_area_resol_mean 10.6
_diffrn_detector_type AtlasS2
_diffrn_measured_fraction_theta_full 0.999
_diffrn_measured_fraction_theta_max 0.999
_diffrn_measurement_device 'four-circle diffractometer'
_diffrn_measurement_device_type 'New Xcalibur, AtlasS2'
_diffrn_measurement_method '\w scans'
_diffrn_radiation_monochromator graphite
_diffrn_radiation_probe x-ray
_diffrn_radiation_source 'fine-focus sealed tube'
_diffrn_radiation_type MoK\a
_diffrn_radiation_wavelength 0.71073
_diffrn_reflns_av_R_equivalents 0.0337
_diffrn_reflns_av_unetI/netI 0.0412
_diffrn_reflns_Laue_measured_fraction_full 0.999
_diffrn_reflns_Laue_measured_fraction_max 0.999
_diffrn_reflns_limit_h_max 16
_diffrn_reflns_limit_h_min -16
_diffrn_reflns_limit_k_max 11
_diffrn_reflns_limit_k_min -11
_diffrn_reflns_limit_l_max 24
_diffrn_reflns_limit_l_min -35
_diffrn_reflns_number 33497
_diffrn_reflns_point_group_measured_fraction_full 0.982
_diffrn_reflns_point_group_measured_fraction_max 0.979
_diffrn_reflns_theta_full 25.242
_diffrn_reflns_theta_max 25.676
_diffrn_reflns_theta_min 2.128
_diffrn_source 'sealed X-ray tube'
_diffrn_source_type 'Enhance (Mo) X-ray Source'
_exptl_absorpt_coefficient_mu 0.519
_exptl_absorpt_correction_T_max 1.00000
_exptl_absorpt_correction_T_min 0.97863
_exptl_absorpt_correction_type multi-scan
_exptl_absorpt_process_details
;
CrysAlisPro 1.171.42.89a (Rigaku Oxford Diffraction, 2023)
Empirical absorption correction using spherical harmonics,
implemented in SCALE3 ABSPACK scaling algorithm.
;
_exptl_crystal_colour red
_exptl_crystal_density_diffrn 1.310
_exptl_crystal_description block
_exptl_crystal_F_000 1516
_exptl_crystal_size_max 0.34
_exptl_crystal_size_mid 0.27
_exptl_crystal_size_min 0.10
_refine_diff_density_max 0.349
_refine_diff_density_min -0.255
_refine_diff_density_rms 0.044
_refine_ls_abs_structure_details
;
 Classical Flack method preferred over Parsons because s.u. lower.
;
_refine_ls_abs_structure_Flack -0.048(5)
_refine_ls_extinction_method none
_refine_ls_goodness_of_fit_ref 0.990
_refine_ls_hydrogen_treatment mixed
_refine_ls_matrix_type full
_refine_ls_number_parameters 944
_refine_ls_number_reflns 18794
_refine_ls_number_restraints 41
_refine_ls_restrained_S_all 0.989
_refine_ls_R_factor_all 0.0384
_refine_ls_R_factor_gt 0.0325
_refine_ls_shift/su_max 0.000
_refine_ls_shift/su_mean 0.000
_refine_ls_structure_factor_coef Fsqd
_refine_ls_weighting_details 'w=1/[\s^2^(Fo^2^)+(0.0452P)^2^] where P=(Fo^2^+2Fc^2^)/3'
_refine_ls_weighting_scheme calc
_refine_ls_wR_factor_gt 0.0736
_refine_ls_wR_factor_ref 0.0751
_reflns_Friedel_coverage 0.839
_reflns_Friedel_fraction_full 0.963
_reflns_Friedel_fraction_max 0.956
_reflns_number_gt 16747
_reflns_number_total 18794
_reflns_threshold_expression 'I > 2\s(I)'
_twin_special_details
;
Component 2 rotated by 179.9594\% 
around [0.00 -0.00 1.00] (reciprocal) or [0.21 0.00 0.98] (direct)
;
_cod_data_source_file d3cc02180g2.cif
_cod_data_source_block bog098
_cod_original_sg_symbol_H-M 'P 21'
_cod_database_code 7131897
_shelx_shelxl_version_number 2019/3
_shelx_space_group_comment
;
The symmetry employed for this shelxl refinement is uniquely defined
by the following loop, which should always be used as a source of
symmetry information in preference to the above space-group names.
They are only intended as comments.
;
_shelx_estimated_absorpt_t_min 0.843
_shelx_estimated_absorpt_t_max 0.950

loop_
_space_group_symop_operation_xyz
'x, y, z'
'-x, y+1/2, -z'

loop_
_atom_site_label
_atom_site_type_symbol
_atom_site_fract_x
_atom_site_fract_y
_atom_site_fract_z
_atom_site_U_iso_or_equiv
_atom_site_adp_type
_atom_site_occupancy
_atom_site_site_symmetry_order
_atom_site_calc_flag
_atom_site_refinement_flags_posn
_atom_site_refinement_flags_adp
_atom_site_refinement_flags_occupancy
_atom_site_disorder_assembly
_atom_site_disorder_group
Co1 Co -0.24401(4) 0.29616(5) 0.31263(2) 0.01266(13) Uani 1 1 d . . . . .
Co2 Co 0.27883(4) 0.73170(5) 0.19319(2) 0.01395(13) Uani 1 1 d . . . . .
O1M O -0.2237(2) 0.1718(3) 0.37233(10) 0.0193(7) Uani 1 1 d D . . . .
H11M H -0.250(3) 0.096(3) 0.3808(15) 0.023 Uiso 1 1 d D U . . .
H12M H -0.231(3) 0.237(4) 0.3922(12) 0.023 Uiso 1 1 d D U . . .
O2M O 0.2519(2) 0.8624(3) 0.13584(10) 0.0200(7) Uani 1 1 d D . . . .
H21M H 0.242(3) 0.805(4) 0.1133(11) 0.024 Uiso 1 1 d D U . . .
H22M H 0.276(3) 0.940(3) 0.1267(14) 0.024 Uiso 1 1 d D U . . .
O1A O -0.2562(2) 0.3693(3) 0.24165(10) 0.0181(7) Uani 1 1 d . . . . .
O2A O -0.23956(19) 0.1368(3) 0.25544(9) 0.0164(6) Uani 1 1 d . . . . .
C1A C -0.2443(3) 0.2430(5) 0.22774(13) 0.0143(9) Uani 1 1 d . . . . .
C2A C -0.4112(3) 0.2652(5) 0.15066(15) 0.0276(12) Uani 1 1 d . . . . .
H2AA H -0.427835 0.364172 0.141281 0.041 Uiso 1 1 calc R U . . .
H2AB H -0.418454 0.253243 0.183874 0.041 Uiso 1 1 calc R U . . .
H2AC H -0.455419 0.198642 0.132469 0.041 Uiso 1 1 calc R U . . .
C3A C -0.3066(3) 0.2340(5) 0.14199(14) 0.0203(9) Uani 1 1 d . . . . .
C4A C -0.2301(3) 0.2194(5) 0.17752(14) 0.0164(9) Uani 1 1 d . . . . .
C5A C -0.1360(3) 0.1901(4) 0.16596(14) 0.0179(10) Uani 1 1 d . . . . .
H5A H -0.083559 0.178132 0.189923 0.021 Uiso 1 1 calc R U . . .
C6A C -0.1181(3) 0.1783(4) 0.12022(15) 0.0203(10) Uani 1 1 d . . . . .
C7A C -0.1987(3) 0.1979(4) 0.08633(14) 0.0214(10) Uani 1 1 d . . . . .
C8A C -0.1802(3) 0.1885(5) 0.03537(14) 0.0318(12) Uani 1 1 d . . . . .
H8AA H -0.199999 0.279746 0.019474 0.038 Uiso 1 1 calc R U . . .
H8AB H -0.220712 0.110303 0.020072 0.038 Uiso 1 1 calc R U . . .
C9A C -0.0719(3) 0.1594(5) 0.03084(16) 0.0300(11) Uani 1 1 d . . . . .
H9A H -0.053832 0.155448 -0.001863 0.036 Uiso 1 1 calc R U . . .
C10A C -0.0080(3) 0.2646(5) 0.06405(15) 0.0388(14) Uani 1 1 d . . . . .
H10A H 0.060439 0.277005 0.056297 0.047 Uiso 1 1 calc R U . . .
H10B H -0.039707 0.358159 0.069082 0.047 Uiso 1 1 calc R U . . .
C11A C -0.0202(3) 0.1516(5) 0.10227(15) 0.0255(11) Uani 1 1 d . . . . .
H11A H 0.037124 0.139995 0.126448 0.031 Uiso 1 1 calc R U . . .
C12A C -0.0307(3) 0.0347(5) 0.06272(16) 0.0297(11) Uani 1 1 d . . . . .
C11B C -0.4092(3) 0.8017(5) 0.50994(13) 0.0191(9) Uani 1 1 d . . . . .
H11B H -0.425503 0.710243 0.525646 0.023 Uiso 1 1 calc R U . . .
N1A N -0.2902(2) 0.2235(4) 0.09654(12) 0.0236(8) Uani 1 1 d . . . . .
O1B O -0.25097(19) 0.4923(3) 0.34470(9) 0.0167(6) Uani 1 1 d . . . . .
O2B O -0.2501(8) 0.410(2) 0.4171(7) 0.026(3) Uani 0.5 1 d . U P A 1
O3B O -0.2885(8) 0.404(2) 0.4132(6) 0.022(3) Uani 0.5 1 d . U P A 2
C1B C -0.2702(3) 0.5067(5) 0.38613(16) 0.0210(10) Uani 1 1 d . U . . .
C2B C -0.2431(3) 0.7993(5) 0.33436(14) 0.0261(10) Uani 1 1 d . . . . .
H2BA H -0.237279 0.901169 0.326530 0.039 Uiso 1 1 calc R U . . .
H2BB H -0.287453 0.751642 0.310290 0.039 Uiso 1 1 calc R U . . .
H2BC H -0.178059 0.754018 0.336092 0.039 Uiso 1 1 calc R U . . .
C3B C -0.2836(3) 0.7856(5) 0.38045(13) 0.0168(9) Uani 1 1 d . . . . .
C4B C -0.2976(3) 0.6550(4) 0.40341(14) 0.0138(9) Uani 1 1 d . . . . .
C5B C -0.3366(3) 0.6595(5) 0.44569(15) 0.0178(10) Uani 1 1 d . . . . .
H5B H -0.346220 0.572067 0.461594 0.021 Uiso 1 1 calc R U . . .
C6B C -0.3620(3) 0.7865(5) 0.46538(14) 0.0172(9) Uani 1 1 d . . . . .
C7B C -0.3437(3) 0.9135(4) 0.44141(15) 0.0173(10) Uani 1 1 d . . . . .
C8B C -0.3664(3) 1.0551(5) 0.46350(15) 0.0253(11) Uani 1 1 d . . . . .
H8BA H -0.411748 1.111544 0.441602 0.030 Uiso 1 1 calc R U . . .
H8BB H -0.304899 1.110931 0.470328 0.030 Uiso 1 1 calc R U . . .
C9B C -0.4139(3) 1.0289(5) 0.50893(14) 0.0246(11) Uani 1 1 d . . . . .
H9B H -0.434744 1.117838 0.524720 0.029 Uiso 1 1 calc R U . . .
C10B C -0.4949(3) 0.9121(5) 0.50045(17) 0.0274(11) Uani 1 1 d . . . . .
H10C H -0.527920 0.909819 0.468292 0.033 Uiso 1 1 calc R U . . .
H10D H -0.543106 0.910995 0.523828 0.033 Uiso 1 1 calc R U . . .
C12B C -0.3551(3) 0.9188(4) 0.54168(14) 0.0220(10) Uani 1 1 d . . . . .
C13A C -0.0955(3) -0.0944(5) 0.06812(17) 0.0359(12) Uani 1 1 d . . . . .
H13A H -0.061868 -0.161317 0.090635 0.054 Uiso 1 1 calc R U . . .
H13B H -0.109287 -0.142547 0.037947 0.054 Uiso 1 1 calc R U . . .
H13C H -0.157537 -0.063250 0.079274 0.054 Uiso 1 1 calc R U . . .
C13B C -0.2430(3) 0.9224(5) 0.54611(16) 0.0279(11) Uani 1 1 d . . . . .
H13D H -0.219558 1.005784 0.564762 0.042 Uiso 1 1 calc R U . . .
H13E H -0.220334 0.929338 0.515049 0.042 Uiso 1 1 calc R U . . .
H13F H -0.217121 0.834234 0.561382 0.042 Uiso 1 1 calc R U . . .
C14A C 0.0697(3) -0.0156(6) 0.04982(17) 0.0417(14) Uani 1 1 d . . . . .
H14A H 0.098083 -0.084260 0.073183 0.062 Uiso 1 1 calc R U . . .
H14B H 0.113700 0.067337 0.048828 0.062 Uiso 1 1 calc R U . . .
H14C H 0.061701 -0.061950 0.019177 0.062 Uiso 1 1 calc R U . . .
C14B C -0.3890(4) 0.9173(5) 0.59054(15) 0.0332(12) Uani 1 1 d . . . . .
H14D H -0.364538 1.003356 0.607511 0.050 Uiso 1 1 calc R U . . .
H14E H -0.363185 0.831441 0.607245 0.050 Uiso 1 1 calc R U . . .
H14F H -0.461100 0.916036 0.588203 0.050 Uiso 1 1 calc R U . . .
N1B N -0.3065(2) 0.9129(4) 0.40017(12) 0.0165(8) Uani 1 1 d . . . . .
O1C O 0.2896(2) 0.6603(3) 0.26544(10) 0.0209(7) Uani 1 1 d . . . . .
O2C O 0.27170(19) 0.8897(3) 0.24750(10) 0.0183(7) Uani 1 1 d . . . . .
C1C C 0.2764(3) 0.7898(5) 0.27750(14) 0.0165(9) Uani 1 1 d . . . . .
C2C C 0.4416(3) 0.7995(6) 0.35470(15) 0.0324(11) Uani 1 1 d . . . . .
H2CA H 0.483964 0.882342 0.363086 0.049 Uiso 1 1 calc R U . . .
H2CB H 0.445979 0.774272 0.322006 0.049 Uiso 1 1 calc R U . . .
H2CC H 0.462981 0.717662 0.374577 0.049 Uiso 1 1 calc R U . . .
C3C C 0.3357(3) 0.8370(5) 0.36158(15) 0.0255(11) Uani 1 1 d . . . . .
C4C C 0.2594(3) 0.8251(4) 0.32630(14) 0.0173(10) Uani 1 1 d . . . . .
C5C C 0.1635(3) 0.8576(4) 0.33602(15) 0.0213(10) Uani 1 1 d . . . . .
H5C H 0.110132 0.848941 0.312366 0.026 Uiso 1 1 calc R U . . .
C6C C 0.1469(3) 0.9023(5) 0.38010(15) 0.0226(10) Uani 1 1 d . . . . .
C7C C 0.2294(3) 0.9201(6) 0.41257(16) 0.0329(12) Uani 1 1 d . . . . .
C8C C 0.2129(3) 0.9820(6) 0.45986(16) 0.0381(13) Uani 1 1 d . . . . .
H8CA H 0.251489 1.071591 0.465222 0.046 Uiso 1 1 calc R U . . .
H8CB H 0.236069 0.912665 0.484596 0.046 Uiso 1 1 calc R U . . .
C9C C 0.1037(4) 1.0140(6) 0.46234(17) 0.0393(13) Uani 1 1 d . . . . .
H9C H 0.087633 1.056722 0.492448 0.047 Uiso 1 1 calc R U . . .
C10C C 0.0604(4) 1.0939(5) 0.41892(17) 0.0393(13) Uani 1 1 d . . . . .
H10E H 0.107469 1.157871 0.405074 0.047 Uiso 1 1 calc R U . . .
H10F H -0.002440 1.143764 0.422487 0.047 Uiso 1 1 calc R U . . .
C11C C 0.0482(3) 0.9433(5) 0.39555(16) 0.0298(12) Uani 1 1 d . . . . .
H11C H -0.010250 0.930274 0.372117 0.036 Uiso 1 1 calc R U . . .
C12C C 0.0392(3) 0.8817(6) 0.44535(17) 0.0337(12) Uani 1 1 d . . . . .
N1C N 0.3210(3) 0.8872(5) 0.40439(13) 0.0347(10) Uani 1 1 d . . . . .
O1D O 0.28568(19) 0.5407(3) 0.15960(9) 0.0159(6) Uani 1 1 d . . . . .
O2D O 0.2383(11) 0.622(3) 0.0874(11) 0.023(3) Uani 0.5 1 d . U P B 1
O3D O 0.2691(12) 0.627(3) 0.0876(11) 0.027(4) Uani 0.5 1 d . U P B 2
C1D C 0.2755(3) 0.5263(4) 0.11592(16) 0.0199(10) Uani 1 1 d . U . . .
C2D C 0.2817(3) 0.2384(5) 0.17223(14) 0.0272(10) Uani 1 1 d . . . . .
H2DA H 0.275002 0.137125 0.180618 0.041 Uiso 1 1 calc R U . . .
H2DB H 0.221965 0.290635 0.178223 0.041 Uiso 1 1 calc R U . . .
H2DC H 0.338539 0.280113 0.190972 0.041 Uiso 1 1 calc R U . . .
C3D C 0.2964(3) 0.2498(4) 0.12143(13) 0.0160(9) Uani 1 1 d . . . . .
C4D C 0.2929(3) 0.3786(4) 0.09623(14) 0.0169(10) Uani 1 1 d . . . . .
C5D C 0.3056(3) 0.3729(5) 0.04861(15) 0.0219(10) Uani 1 1 d . . . . .
H5D H 0.302312 0.458911 0.030784 0.026 Uiso 1 1 calc R U . . .
C6D C 0.3229(3) 0.2445(5) 0.02754(14) 0.0210(10) Uani 1 1 d . . . . .
C7D C 0.3260(3) 0.1208(5) 0.05508(15) 0.0193(10) Uani 1 1 d . . . . .
C8D C 0.3451(3) -0.0221(5) 0.03232(15) 0.0259(11) Uani 1 1 d . . . . .
H8DA H 0.290973 -0.089703 0.036886 0.031 Uiso 1 1 calc R U . . .
H8DB H 0.407206 -0.063966 0.047167 0.031 Uiso 1 1 calc R U . . .
C9D C 0.3526(3) -0.0014(5) -0.02013(15) 0.0263(11) Uani 1 1 d . . . . .
H9D H 0.362059 -0.091515 -0.038002 0.032 Uiso 1 1 calc R U . . .
C10D C 0.2673(3) 0.0967(5) -0.04082(15) 0.0262(11) Uani 1 1 d . . . . .
H10G H 0.206433 0.089028 -0.025039 0.031 Uiso 1 1 calc R U . . .
H10H H 0.253099 0.090532 -0.075098 0.031 Uiso 1 1 calc R U . . .
C11D C 0.3359(3) 0.2234(5) -0.02356(14) 0.0257(10) Uani 1 1 d . . . . .
H11D H 0.332104 0.311748 -0.043390 0.031 Uiso 1 1 calc R U . . .
C12D C 0.4247(4) 0.1219(5) -0.02823(15) 0.0289(11) Uani 1 1 d . . . . .
C13C C 0.0776(4) 0.7321(6) 0.45664(19) 0.0490(14) Uani 1 1 d . . . . .
H13G H 0.038906 0.662194 0.437080 0.073 Uiso 1 1 calc R U . . .
H13H H 0.071871 0.711029 0.489527 0.073 Uiso 1 1 calc R U . . .
H13I H 0.146777 0.726177 0.450616 0.073 Uiso 1 1 calc R U . . .
C13D C 0.5178(3) 0.1380(5) 0.00540(16) 0.0322(12) Uani 1 1 d . . . . .
H13J H 0.559200 0.213932 -0.005782 0.048 Uiso 1 1 calc R U . . .
H13K H 0.554137 0.047127 0.007200 0.048 Uiso 1 1 calc R U . . .
H13L H 0.499739 0.163478 0.036377 0.048 Uiso 1 1 calc R U . . .
C14C C -0.0658(3) 0.8919(6) 0.45877(18) 0.0472(15) Uani 1 1 d . . . . .
H14G H -0.105874 0.815353 0.443115 0.071 Uiso 1 1 calc R U . . .
H14H H -0.093793 0.985515 0.449227 0.071 Uiso 1 1 calc R U . . .
H14I H -0.065201 0.881218 0.492588 0.071 Uiso 1 1 calc R U . . .
C14D C 0.4536(4) 0.1216(5) -0.07838(15) 0.0374(13) Uani 1 1 d . . . . .
H14J H 0.482529 0.214650 -0.085153 0.056 Uiso 1 1 calc R U . . .
H14K H 0.395017 0.104604 -0.100209 0.056 Uiso 1 1 calc R U . . .
H14L H 0.501848 0.045228 -0.081712 0.056 Uiso 1 1 calc R U . . .
N1D N 0.3137(3) 0.1236(4) 0.10044(12) 0.0186(9) Uani 1 1 d . . . . .
N11 N -0.0864(2) 0.3100(4) 0.31241(11) 0.0169(8) Uani 1 1 d . . . . .
N12 N 0.5988(2) 0.2757(4) 0.30575(11) 0.0155(8) Uani 1 1 d . . . . .
C101 C -0.0338(3) 0.1975(5) 0.30032(16) 0.0218(11) Uani 1 1 d . . . . .
H101 H -0.066785 0.108226 0.294973 0.026 Uiso 1 1 calc R U . . .
C102 C 0.0656(3) 0.2031(5) 0.29511(15) 0.0223(11) Uani 1 1 d . . . . .
H102 H 0.098610 0.119889 0.285628 0.027 Uiso 1 1 calc R U . . .
C103 C 0.1167(3) 0.3291(4) 0.30367(14) 0.0168(10) Uani 1 1 d . . . . .
C104 C 0.0628(3) 0.4464(5) 0.31679(18) 0.0346(13) Uani 1 1 d . . . . .
H104 H 0.094341 0.536052 0.323413 0.041 Uiso 1 1 calc R U . . .
C105 C -0.0373(3) 0.4318(5) 0.32018(18) 0.0323(13) Uani 1 1 d . . . . .
H105 H -0.072772 0.513985 0.328564 0.039 Uiso 1 1 calc R U . . .
C106 C 0.5536(3) 0.1498(5) 0.30154(16) 0.0245(11) Uani 1 1 d . . . . .
H106 H 0.592758 0.065339 0.302749 0.029 Uiso 1 1 calc R U . . .
C107 C 0.4524(3) 0.1348(5) 0.29549(16) 0.0229(11) Uani 1 1 d . . . . .
H107 H 0.423964 0.041853 0.291689 0.028 Uiso 1 1 calc R U . . .
C108 C 0.3921(3) 0.2555(4) 0.29496(14) 0.0176(10) Uani 1 1 d . . . . .
C109 C 0.4398(3) 0.3885(5) 0.29747(14) 0.0154(10) Uani 1 1 d . . . . .
H109 H 0.402622 0.474915 0.295430 0.018 Uiso 1 1 calc R U . . .
C110 C 0.5415(3) 0.3933(5) 0.30294(15) 0.0175(10) Uani 1 1 d . . . . .
H110 H 0.572504 0.484719 0.304828 0.021 Uiso 1 1 calc R U . . .
C111 C 0.2230(3) 0.3447(5) 0.30097(15) 0.0202(10) Uani 1 1 d . . . . .
H111 H 0.249676 0.438664 0.304855 0.024 Uiso 1 1 calc R U . . .
C112 C 0.2853(3) 0.2394(5) 0.29359(13) 0.0159(9) Uani 1 1 d . . . . .
H112 H 0.258383 0.146694 0.286929 0.019 Uiso 1 1 calc R U . . .
N21 N 0.4345(2) 0.7542(4) 0.19762(12) 0.0167(8) Uani 1 1 d . . . . .
N22 N 1.1214(2) 0.7120(4) 0.19370(12) 0.0173(8) Uani 1 1 d . . . . .
C201 C 0.4928(3) 0.6387(5) 0.20459(15) 0.0193(10) Uani 1 1 d . . . . .
H201 H 0.462416 0.547731 0.207345 0.023 Uiso 1 1 calc R U . . .
C202 C 0.5934(3) 0.6436(5) 0.20797(15) 0.0197(10) Uani 1 1 d . . . . .
H202 H 0.630858 0.558114 0.213463 0.024 Uiso 1 1 calc R U . . .
C203 C 0.6409(3) 0.7754(5) 0.20329(15) 0.0202(10) Uani 1 1 d . . . . .
C204 C 0.5808(3) 0.8953(5) 0.19749(19) 0.0350(13) Uani 1 1 d . . . . .
H204 H 0.609194 0.987951 0.195313 0.042 Uiso 1 1 calc R U . . .
C205 C 0.4794(3) 0.8807(5) 0.19486(19) 0.0316(13) Uani 1 1 d . . . . .
H205 H 0.440029 0.964762 0.190898 0.038 Uiso 1 1 calc R U . . .
C206 C 1.0754(3) 0.5864(5) 0.19501(19) 0.0366(14) Uani 1 1 d . . . . .
H206 H 1.112927 0.500883 0.193593 0.044 Uiso 1 1 calc R U . . .
C207 C 0.9752(3) 0.5742(5) 0.1984(2) 0.0423(15) Uani 1 1 d . . . . .
H207 H 0.946444 0.481524 0.199701 0.051 Uiso 1 1 calc R U . . .
C208 C 0.9163(3) 0.6953(4) 0.19975(16) 0.0214(11) Uani 1 1 d . . . . .
C209 C 0.9663(3) 0.8264(5) 0.19886(18) 0.0302(13) Uani 1 1 d . . . . .
H209 H 0.931120 0.913961 0.200592 0.036 Uiso 1 1 calc R U . . .
C210 C 1.0660(3) 0.8290(5) 0.19550(18) 0.0291(12) Uani 1 1 d . . . . .
H210 H 1.097220 0.920003 0.194391 0.035 Uiso 1 1 calc R U . . .
C211 C 0.7469(3) 0.7897(5) 0.20320(15) 0.0236(10) Uani 1 1 d . . . . .
H211 H 0.772640 0.884588 0.203771 0.028 Uiso 1 1 calc R U . . .
C212 C 0.8113(3) 0.6827(5) 0.20240(16) 0.0235(11) Uani 1 1 d . . . . .
H212 H 0.785726 0.587993 0.203692 0.028 Uiso 1 1 calc R U . . .

loop_
_atom_site_aniso_label
_atom_site_aniso_U_11
_atom_site_aniso_U_22
_atom_site_aniso_U_33
_atom_site_aniso_U_23
_atom_site_aniso_U_13
_atom_site_aniso_U_12
Co1 0.0098(3) 0.0134(3) 0.0152(3) -0.0009(3) 0.0034(2) 0.0000(2)
Co2 0.0117(3) 0.0129(3) 0.0176(3) -0.0008(2) 0.0030(2) 0.0002(2)
O1M 0.0269(18) 0.0106(17) 0.0211(18) -0.0003(13) 0.0062(14) -0.0011(13)
O2M 0.0305(18) 0.0113(16) 0.0183(18) 0.0012(13) 0.0032(14) -0.0025(13)
O1A 0.0230(17) 0.0125(17) 0.0194(17) 0.0000(13) 0.0053(13) 0.0025(12)
O2A 0.0181(16) 0.0162(16) 0.0153(16) 0.0002(13) 0.0039(12) 0.0001(12)
C1A 0.008(2) 0.017(2) 0.018(2) 0.002(2) 0.0011(16) 0.0022(17)
C2A 0.022(2) 0.035(3) 0.026(3) 0.003(2) 0.0022(19) 0.0052(19)
C3A 0.022(2) 0.022(2) 0.016(2) 0.000(2) 0.0008(17) 0.002(2)
C4A 0.018(2) 0.011(2) 0.020(2) -0.001(2) 0.0028(17) 0.0016(18)
C5A 0.022(2) 0.017(2) 0.014(2) -0.0004(17) -0.0023(18) -0.0011(16)
C6A 0.022(2) 0.018(2) 0.020(3) -0.0008(18) 0.0010(19) -0.0001(17)
C7A 0.028(3) 0.020(2) 0.017(2) 0.0016(18) 0.0031(18) 0.0045(18)
C8A 0.037(3) 0.044(3) 0.015(2) 0.001(2) 0.003(2) 0.007(2)
C9A 0.033(3) 0.041(3) 0.017(3) -0.004(2) 0.008(2) 0.003(2)
C10A 0.039(3) 0.051(4) 0.028(3) -0.002(2) 0.012(2) -0.007(2)
C11A 0.019(2) 0.037(3) 0.021(3) -0.003(2) 0.0029(19) 0.000(2)
C12A 0.023(3) 0.041(3) 0.025(3) -0.010(2) 0.003(2) 0.005(2)
C11B 0.022(2) 0.020(2) 0.017(2) 0.002(2) 0.0077(17) 0.001(2)
N1A 0.023(2) 0.0235(19) 0.023(2) -0.0004(17) -0.0019(15) 0.0059(18)
O1B 0.0174(16) 0.0169(16) 0.0169(17) -0.0039(13) 0.0074(13) -0.0012(12)
O2B 0.042(8) 0.017(4) 0.019(4) 0.001(3) -0.003(7) 0.007(7)
O3B 0.041(7) 0.011(4) 0.015(5) -0.002(3) 0.005(6) 0.003(6)
C1B 0.024(2) 0.019(3) 0.020(3) -0.002(2) 0.001(2) -0.0010(18)
C2B 0.045(3) 0.020(2) 0.015(2) -0.001(2) 0.0120(19) 0.003(2)
C3B 0.015(2) 0.020(2) 0.016(2) -0.001(2) 0.0004(16) 0.0008(18)
C4B 0.013(2) 0.015(2) 0.014(2) -0.0037(18) 0.0012(17) 0.0004(16)
C5B 0.018(2) 0.018(3) 0.017(3) 0.0005(19) 0.0016(18) -0.0035(18)
C6B 0.014(2) 0.018(2) 0.020(2) -0.004(2) 0.0005(16) -0.0006(18)
C7B 0.019(2) 0.017(2) 0.017(3) 0.0027(19) 0.0019(18) 0.0057(17)
C8B 0.036(3) 0.019(3) 0.021(3) -0.001(2) 0.006(2) 0.006(2)
C9B 0.033(3) 0.024(3) 0.017(3) -0.0041(19) 0.006(2) 0.011(2)
C10B 0.022(3) 0.040(3) 0.022(3) -0.005(2) 0.0077(19) 0.010(2)
C12B 0.029(3) 0.020(2) 0.017(2) -0.0034(19) 0.0052(19) 0.0038(19)
C13A 0.040(3) 0.034(3) 0.035(3) -0.010(2) 0.008(2) 0.004(2)
C13B 0.028(3) 0.027(3) 0.027(3) -0.002(2) -0.003(2) -0.001(2)
C14A 0.034(3) 0.062(4) 0.030(3) -0.013(3) 0.007(2) 0.011(3)
C14B 0.045(3) 0.035(3) 0.019(3) -0.005(2) 0.005(2) 0.004(2)
N1B 0.020(2) 0.014(2) 0.016(2) -0.0001(15) 0.0021(16) 0.0022(14)
O1C 0.0220(17) 0.0191(18) 0.0218(18) 0.0011(14) 0.0034(13) 0.0033(13)
O2C 0.0219(17) 0.0128(16) 0.0207(18) -0.0002(13) 0.0053(13) -0.0006(12)
C1C 0.009(2) 0.017(2) 0.024(2) -0.001(2) 0.0002(16) -0.0045(19)
C2C 0.020(2) 0.050(3) 0.026(3) 0.003(3) 0.0005(19) 0.002(2)
C3C 0.017(2) 0.038(3) 0.022(3) 0.002(2) 0.0026(19) -0.0023(18)
C4C 0.018(2) 0.019(3) 0.016(2) 0.0012(18) 0.0024(18) -0.0017(17)
C5C 0.019(2) 0.022(2) 0.022(3) 0.0004(19) -0.0007(19) 0.0005(18)
C6C 0.020(2) 0.027(3) 0.021(3) -0.003(2) 0.0047(19) -0.0007(19)
C7C 0.023(3) 0.053(3) 0.023(3) -0.004(2) 0.003(2) -0.003(2)
C8C 0.034(3) 0.054(3) 0.026(3) -0.010(2) -0.001(2) -0.004(3)
C9C 0.036(3) 0.052(4) 0.030(3) -0.019(3) 0.004(2) 0.008(3)
C10C 0.042(3) 0.039(3) 0.037(3) -0.012(2) 0.005(3) 0.008(2)
C11C 0.022(3) 0.041(3) 0.027(3) -0.007(2) 0.005(2) 0.004(2)
C12C 0.026(3) 0.049(3) 0.028(3) -0.002(2) 0.013(2) 0.004(2)
N1C 0.024(2) 0.058(3) 0.022(2) -0.003(2) -0.0003(18) 0.000(2)
O1D 0.0177(17) 0.0142(16) 0.0163(17) -0.0038(12) 0.0037(12) -0.0014(12)
O2D 0.024(8) 0.018(5) 0.025(5) 0.000(4) -0.006(7) 0.009(7)
O3D 0.040(10) 0.019(5) 0.023(5) -0.002(4) 0.006(9) 0.007(9)
C1D 0.021(2) 0.016(2) 0.023(3) -0.003(2) 0.005(2) -0.0018(18)
C2D 0.045(3) 0.016(2) 0.022(2) 0.003(2) 0.008(2) -0.001(2)
C3D 0.021(2) 0.014(2) 0.014(2) -0.0045(18) 0.0027(17) -0.0015(16)
C4D 0.018(2) 0.017(2) 0.015(2) -0.0023(19) 0.0015(18) -0.0016(18)
C5D 0.034(3) 0.014(2) 0.018(3) 0.0027(19) 0.004(2) 0.0022(19)
C6D 0.031(2) 0.019(2) 0.013(2) 0.0006(19) 0.0046(18) 0.001(2)
C7D 0.025(3) 0.017(2) 0.016(3) -0.0033(19) 0.0035(19) 0.0032(18)
C8D 0.040(3) 0.015(3) 0.022(3) -0.003(2) 0.005(2) 0.0023(19)
C9D 0.037(3) 0.024(3) 0.019(3) -0.009(2) 0.005(2) 0.001(2)
C10D 0.034(3) 0.032(3) 0.014(3) -0.005(2) 0.004(2) 0.003(2)
C11D 0.039(3) 0.022(2) 0.017(2) 0.002(2) 0.0053(18) 0.005(2)
C12D 0.041(3) 0.031(3) 0.016(3) -0.003(2) 0.010(2) -0.002(2)
C13C 0.043(3) 0.053(3) 0.055(4) 0.014(3) 0.023(3) -0.001(3)
C13D 0.028(3) 0.037(3) 0.032(3) -0.008(2) 0.010(2) -0.006(2)
C14C 0.036(3) 0.070(4) 0.039(3) -0.004(3) 0.020(3) 0.004(3)
C14D 0.053(3) 0.039(3) 0.024(3) -0.007(2) 0.018(2) -0.006(2)
N1D 0.024(2) 0.014(2) 0.019(2) -0.0001(16) 0.0028(16) -0.0017(15)
N11 0.0134(19) 0.018(2) 0.0192(19) -0.0007(17) 0.0030(14) -0.0017(16)
N12 0.0123(18) 0.016(2) 0.018(2) -0.0017(15) 0.0049(14) -0.0007(15)
C101 0.015(3) 0.015(3) 0.035(3) -0.0004(19) 0.000(2) -0.0031(17)
C102 0.017(2) 0.020(3) 0.031(3) -0.002(2) 0.0050(19) 0.0019(18)
C103 0.015(2) 0.019(3) 0.017(2) 0.0032(18) 0.0046(18) -0.0009(17)
C104 0.017(3) 0.019(3) 0.069(4) -0.010(3) 0.012(2) -0.0062(19)
C105 0.015(3) 0.019(3) 0.065(4) -0.014(3) 0.012(2) -0.0021(19)
C106 0.017(3) 0.017(3) 0.040(3) -0.002(2) 0.006(2) 0.0018(19)
C107 0.015(3) 0.011(2) 0.043(3) -0.005(2) 0.006(2) -0.0031(18)
C108 0.013(2) 0.026(3) 0.014(2) 0.0034(18) 0.0008(16) 0.0027(17)
C109 0.013(2) 0.014(2) 0.020(3) 0.0020(19) 0.0056(18) 0.0042(17)
C110 0.013(2) 0.017(3) 0.023(3) 0.0010(19) 0.0037(18) -0.0008(18)
C111 0.017(2) 0.019(3) 0.024(3) 0.0036(19) 0.0006(19) -0.0039(18)
C112 0.013(2) 0.016(2) 0.019(2) -0.0004(19) 0.0020(17) -0.0036(19)
N21 0.0128(18) 0.016(2) 0.022(2) 0.0005(15) 0.0051(14) 0.0038(15)
N22 0.0134(19) 0.017(2) 0.022(2) 0.0000(17) 0.0040(15) 0.0012(15)
C201 0.016(3) 0.017(3) 0.025(3) 0.006(2) 0.0068(19) -0.0028(19)
C202 0.012(2) 0.017(3) 0.030(3) 0.003(2) 0.0023(19) 0.0021(18)
C203 0.017(2) 0.020(3) 0.024(2) -0.0006(19) 0.0025(18) 0.0003(18)
C204 0.019(3) 0.014(3) 0.073(4) 0.000(2) 0.009(3) -0.0021(19)
C205 0.012(3) 0.015(3) 0.067(4) -0.004(3) 0.002(2) 0.0014(19)
C206 0.019(3) 0.018(3) 0.075(4) -0.002(3) 0.015(3) 0.002(2)
C207 0.020(3) 0.018(3) 0.091(5) 0.000(3) 0.016(3) -0.005(2)
C208 0.014(2) 0.019(3) 0.032(3) 0.004(2) 0.0053(19) 0.0009(17)
C209 0.015(3) 0.014(3) 0.062(4) 0.005(2) 0.006(2) 0.0031(18)
C210 0.018(3) 0.019(3) 0.050(3) 0.008(2) 0.005(2) -0.0048(19)
C211 0.017(2) 0.019(2) 0.035(3) 0.003(2) 0.0041(19) -0.001(2)
C212 0.015(3) 0.017(2) 0.039(3) 0.004(2) 0.005(2) -0.0017(19)

loop_
_atom_type_symbol
_atom_type_description
_atom_type_scat_dispersion_real
_atom_type_scat_dispersion_imag
_atom_type_scat_source
C C 0.0033 0.0016 'International Tables Vol C Tables 4.2.6.8 and 6.1.1.4'
H H 0.0000 0.0000 'International Tables Vol C Tables 4.2.6.8 and 6.1.1.4'
N N 0.0061 0.0033 'International Tables Vol C Tables 4.2.6.8 and 6.1.1.4'
O O 0.0106 0.0060 'International Tables Vol C Tables 4.2.6.8 and 6.1.1.4'
Co Co 0.3494 0.9721 'International Tables Vol C Tables 4.2.6.8 and 6.1.1.4'

loop_
_geom_angle_atom_site_label_1
_geom_angle_atom_site_label_2
_geom_angle_atom_site_label_3
_geom_angle
_geom_angle_site_symmetry_1
_geom_angle_site_symmetry_3
_geom_angle_publ_flag
O1M Co1 O1A 163.96(11) . . ?
O1M Co1 O2A 103.48(11) . . ?
O1M Co1 N11 89.25(13) . . ?
O1M Co1 N12 94.31(12) . 1_455 ?
O1A Co1 O2A 60.61(10) . . ?
O1A Co1 N11 87.63(12) . . ?
O1B Co1 O1M 97.49(11) . . ?
O1B Co1 O1A 98.35(11) . . ?
O1B Co1 O2A 158.95(11) . . ?
O1B Co1 N11 92.30(12) . . ?
O1B Co1 N12 91.65(11) . 1_455 ?
N11 Co1 O2A 86.28(12) . . ?
N12 Co1 O1A 87.73(12) 1_455 . ?
N12 Co1 O2A 88.56(11) 1_455 . ?
N12 Co1 N11 174.30(13) 1_455 . ?
O2M Co2 O1C 159.97(11) . . ?
O2M Co2 O2C 99.42(11) . . ?
O2M Co2 N21 94.92(12) . . ?
O2M Co2 N22 87.67(12) . 1_455 ?
O2C Co2 O1C 61.11(10) . . ?
O2C Co2 N22 86.25(12) . 1_455 ?
O1D Co2 O2M 98.45(12) . . ?
O1D Co2 O1C 100.81(11) . . ?
O1D Co2 O2C 161.85(11) . . ?
O1D Co2 N21 91.17(12) . . ?
O1D Co2 N22 91.32(12) . 1_455 ?
N21 Co2 O1C 90.17(12) . . ?
N21 Co2 O2C 90.45(12) . . ?
N21 Co2 N22 176.10(13) . 1_455 ?
N22 Co2 O1C 86.42(12) 1_455 . ?
Co1 O1M H11M 133(3) . . ?
Co1 O1M H12M 99(3) . . ?
H11M O1M H12M 108(4) . . ?
Co2 O2M H21M 104(3) . . ?
Co2 O2M H22M 135(3) . . ?
H21M O2M H22M 110(4) . . ?
C1A O1A Co1 90.5(2) . . ?
C1A O2A Co1 86.8(2) . . ?
O1A C1A O2A 121.8(4) . . ?
O1A C1A C4A 118.6(4) . . ?
O2A C1A C4A 119.5(4) . . ?
H2AA C2A H2AB 109.5 . . ?
H2AA C2A H2AC 109.5 . . ?
H2AB C2A H2AC 109.5 . . ?
C3A C2A H2AA 109.5 . . ?
C3A C2A H2AB 109.5 . . ?
C3A C2A H2AC 109.5 . . ?
C4A C3A C2A 123.4(4) . . ?
N1A C3A C2A 115.3(3) . . ?
N1A C3A C4A 121.3(4) . . ?
C3A C4A C1A 122.5(4) . . ?
C5A C4A C1A 118.4(3) . . ?
C5A C4A C3A 119.1(4) . . ?
C4A C5A H5A 119.8 . . ?
C6A C5A C4A 120.5(4) . . ?
C6A C5A H5A 119.8 . . ?
C5A C6A C7A 117.1(4) . . ?
C5A C6A C11A 126.6(4) . . ?
C7A C6A C11A 116.2(4) . . ?
C6A C7A C8A 118.1(4) . . ?
N1A C7A C6A 123.6(4) . . ?
N1A C7A C8A 118.4(4) . . ?
C7A C8A H8AA 109.5 . . ?
C7A C8A H8AB 109.5 . . ?
C7A C8A C9A 110.6(4) . . ?
H8AA C8A H8AB 108.1 . . ?
C9A C8A H8AA 109.5 . . ?
C9A C8A H8AB 109.5 . . ?
C8A C9A H9A 115.0 . . ?
C8A C9A C10A 108.7(4) . . ?
C8A C9A C12A 112.3(4) . . ?
C10A C9A H9A 115.0 . . ?
C12A C9A H9A 115.0 . . ?
C12A C9A C10A 87.6(3) . . ?
C9A C10A H10A 114.4 . . ?
C9A C10A H10B 114.4 . . ?
H10A C10A H10B 111.6 . . ?
C11A C10A C9A 85.3(3) . . ?
C11A C10A H10A 114.4 . . ?
C11A C10A H10B 114.4 . . ?
C6A C11A C10A 107.3(4) . . ?
C6A C11A H11A 116.0 . . ?
C6A C11A C12A 110.2(3) . . ?
C10A C11A H11A 116.0 . . ?
C10A C11A C12A 87.8(3) . . ?
C12A C11A H11A 116.0 . . ?
C9A C12A C11A 85.0(3) . . ?
C13A C12A C9A 118.4(4) . . ?
C13A C12A C11A 119.1(4) . . ?
C13A C12A C14A 109.3(4) . . ?
C14A C12A C9A 111.4(4) . . ?
C14A C12A C11A 111.7(4) . . ?
C6B C11B H11B 116.3 . . ?
C6B C11B C10B 106.9(3) . . ?
C6B C11B C12B 110.5(3) . . ?
C10B C11B H11B 116.3 . . ?
C12B C11B H11B 116.3 . . ?
C12B C11B C10B 86.8(3) . . ?
C7A N1A C3A 118.5(3) . . ?
C1B O1B Co1 123.2(3) . . ?
O1B C1B O2B 122.5(9) . . ?
O1B C1B O3B 125.1(9) . . ?
O1B C1B C4B 119.3(4) . . ?
O2B C1B C4B 116.8(10) . . ?
O3B C1B C4B 114.1(9) . . ?
H2BA C2B H2BB 109.5 . . ?
H2BA C2B H2BC 109.5 . . ?
H2BB C2B H2BC 109.5 . . ?
C3B C2B H2BA 109.5 . . ?
C3B C2B H2BB 109.5 . . ?
C3B C2B H2BC 109.5 . . ?
C4B C3B C2B 124.9(4) . . ?
N1B C3B C2B 114.7(4) . . ?
N1B C3B C4B 120.4(3) . . ?
C3B C4B C1B 125.3(4) . . ?
C5B C4B C1B 116.4(4) . . ?
C5B C4B C3B 118.2(4) . . ?
C4B C5B H5B 119.0 . . ?
C6B C5B C4B 121.9(4) . . ?
C6B C5B H5B 119.0 . . ?
C5B C6B C11B 125.8(4) . . ?
C5B C6B C7B 117.1(4) . . ?
C7B C6B C11B 117.1(4) . . ?
C6B C7B C8B 118.2(4) . . ?
N1B C7B C6B 122.4(4) . . ?
N1B C7B C8B 119.4(4) . . ?
C7B C8B H8BA 109.6 . . ?
C7B C8B H8BB 109.6 . . ?
C7B C8B C9B 110.1(4) . . ?
H8BA C8B H8BB 108.2 . . ?
C9B C8B H8BA 109.6 . . ?
C9B C8B H8BB 109.6 . . ?
C8B C9B H9B 114.9 . . ?
C8B C9B C10B 109.4(4) . . ?
C8B C9B C12B 112.5(3) . . ?
C10B C9B H9B 114.9 . . ?
C10B C9B C12B 87.1(3) . . ?
C12B C9B H9B 114.9 . . ?
C11B C10B H10C 114.4 . . ?
C11B C10B H10D 114.4 . . ?
C9B C10B C11B 85.7(3) . . ?
C9B C10B H10C 114.4 . . ?
C9B C10B H10D 114.4 . . ?
H10C C10B H10D 111.5 . . ?
C11B C12B C9B 85.4(3) . . ?
C13B C12B C11B 118.4(3) . . ?
C13B C12B C9B 119.2(4) . . ?
C13B C12B C14B 108.6(4) . . ?
C14B C12B C11B 111.4(4) . . ?
C14B C12B C9B 112.3(4) . . ?
C12A C13A H13A 109.5 . . ?
C12A C13A H13B 109.5 . . ?
C12A C13A H13C 109.5 . . ?
H13A C13A H13B 109.5 . . ?
H13A C13A H13C 109.5 . . ?
H13B C13A H13C 109.5 . . ?
C12B C13B H13D 109.5 . . ?
C12B C13B H13E 109.5 . . ?
C12B C13B H13F 109.5 . . ?
H13D C13B H13E 109.5 . . ?
H13D C13B H13F 109.5 . . ?
H13E C13B H13F 109.5 . . ?
C12A C14A H14A 109.5 . . ?
C12A C14A H14B 109.5 . . ?
C12A C14A H14C 109.5 . . ?
H14A C14A H14B 109.5 . . ?
H14A C14A H14C 109.5 . . ?
H14B C14A H14C 109.5 . . ?
C12B C14B H14D 109.5 . . ?
C12B C14B H14E 109.5 . . ?
C12B C14B H14F 109.5 . . ?
H14D C14B H14E 109.5 . . ?
H14D C14B H14F 109.5 . . ?
H14E C14B H14F 109.5 . . ?
C7B N1B C3B 119.8(4) . . ?
C1C O1C Co2 88.6(2) . . ?
C1C O2C Co2 89.6(2) . . ?
O1C C1C C4C 120.5(4) . . ?
O2C C1C O1C 120.5(4) . . ?
O2C C1C C4C 118.9(4) . . ?
H2CA C2C H2CB 109.5 . . ?
H2CA C2C H2CC 109.5 . . ?
H2CB C2C H2CC 109.5 . . ?
C3C C2C H2CA 109.5 . . ?
C3C C2C H2CB 109.5 . . ?
C3C C2C H2CC 109.5 . . ?
C4C C3C C2C 122.7(4) . . ?
N1C C3C C2C 115.4(4) . . ?
N1C C3C C4C 121.9(4) . . ?
C3C C4C C1C 122.4(4) . . ?
C3C C4C C5C 119.0(4) . . ?
C5C C4C C1C 118.5(3) . . ?
C4C C5C H5C 120.2 . . ?
C6C C5C C4C 119.6(4) . . ?
C6C C5C H5C 120.2 . . ?
C5C C6C C7C 117.2(4) . . ?
C5C C6C C11C 125.7(4) . . ?
C7C C6C C11C 117.0(4) . . ?
C6C C7C C8C 117.6(4) . . ?
N1C C7C C6C 124.1(4) . . ?
N1C C7C C8C 118.3(4) . . ?
C7C C8C H8CA 109.5 . . ?
C7C C8C H8CB 109.5 . . ?
C7C C8C C9C 110.5(4) . . ?
H8CA C8C H8CB 108.1 . . ?
C9C C8C H8CA 109.5 . . ?
C9C C8C H8CB 109.5 . . ?
C8C C9C H9C 114.8 . . ?
C8C C9C C12C 110.7(4) . . ?
C10C C9C C8C 110.8(4) . . ?
C10C C9C H9C 114.8 . . ?
C10C C9C C12C 88.1(4) . . ?
C12C C9C H9C 114.8 . . ?
C9C C10C H10E 114.3 . . ?
C9C C10C H10F 114.3 . . ?
C9C C10C C11C 86.1(4) . . ?
H10E C10C H10F 111.4 . . ?
C11C C10C H10E 114.3 . . ?
C11C C10C H10F 114.3 . . ?
C6C C11C C10C 107.2(4) . . ?
C6C C11C H11C 116.4 . . ?
C6C C11C C12C 109.5(4) . . ?
C10C C11C H11C 116.4 . . ?
C10C C11C C12C 87.0(4) . . ?
C12C C11C H11C 116.4 . . ?
C9C C12C C11C 84.5(4) . . ?
C13C C12C C9C 119.1(4) . . ?
C13C C12C C11C 118.5(4) . . ?
C13C C12C C14C 108.4(4) . . ?
C14C C12C C9C 112.7(4) . . ?
C14C C12C C11C 112.0(4) . . ?
C7C N1C C3C 118.0(4) . . ?
C1D O1D Co2 124.3(3) . . ?
O1D C1D O2D 124.4(14) . . ?
O1D C1D C4D 117.7(4) . . ?
O2D C1D C4D 117.1(14) . . ?
O3D C1D O1D 124.9(14) . . ?
O3D C1D C4D 116.2(14) . . ?
H2DA C2D H2DB 109.5 . . ?
H2DA C2D H2DC 109.5 . . ?
H2DB C2D H2DC 109.5 . . ?
C3D C2D H2DA 109.5 . . ?
C3D C2D H2DB 109.5 . . ?
C3D C2D H2DC 109.5 . . ?
C4D C3D C2D 124.4(4) . . ?
N1D C3D C2D 115.0(4) . . ?
N1D C3D C4D 120.6(4) . . ?
C3D C4D C1D 125.5(4) . . ?
C3D C4D C5D 118.4(4) . . ?
C5D C4D C1D 116.1(4) . . ?
C4D C5D H5D 119.7 . . ?
C6D C5D C4D 120.7(4) . . ?
C6D C5D H5D 119.7 . . ?
C5D C6D C7D 117.5(4) . . ?
C5D C6D C11D 125.9(4) . . ?
C7D C6D C11D 116.5(4) . . ?
C6D C7D C8D 118.2(4) . . ?
N1D C7D C6D 122.8(4) . . ?
N1D C7D C8D 119.0(4) . . ?
C7D C8D H8DA 109.6 . . ?
C7D C8D H8DB 109.6 . . ?
C7D C8D C9D 110.3(4) . . ?
H8DA C8D H8DB 108.1 . . ?
C9D C8D H8DA 109.6 . . ?
C9D C8D H8DB 109.6 . . ?
C8D C9D H9D 115.3 . . ?
C8D C9D C10D 109.3(4) . . ?
C8D C9D C12D 110.4(4) . . ?
C10D C9D H9D 115.3 . . ?
C12D C9D H9D 115.3 . . ?
C12D C9D C10D 88.3(3) . . ?
C9D C10D H10G 114.4 . . ?
C9D C10D H10H 114.4 . . ?
C9D C10D C11D 85.3(3) . . ?
H10G C10D H10H 111.6 . . ?
C11D C10D H10G 114.4 . . ?
C11D C10D H10H 114.4 . . ?
C6D C11D C10D 106.4(4) . . ?
C6D C11D H11D 116.5 . . ?
C6D C11D C12D 109.4(3) . . ?
C10D C11D H11D 116.5 . . ?
C12D C11D C10D 87.8(3) . . ?
C12D C11D H11D 116.5 . . ?
C9D C12D C11D 85.6(3) . . ?
C13D C12D C9D 118.7(4) . . ?
C13D C12D C11D 119.4(4) . . ?
C13D C12D C14D 108.7(4) . . ?
C14D C12D C9D 111.7(4) . . ?
C14D C12D C11D 111.1(4) . . ?
C12C C13C H13G 109.5 . . ?
C12C C13C H13H 109.5 . . ?
C12C C13C H13I 109.5 . . ?
H13G C13C H13H 109.5 . . ?
H13G C13C H13I 109.5 . . ?
H13H C13C H13I 109.5 . . ?
C12D C13D H13J 109.5 . . ?
C12D C13D H13K 109.5 . . ?
C12D C13D H13L 109.5 . . ?
H13J C13D H13K 109.5 . . ?
H13J C13D H13L 109.5 . . ?
H13K C13D H13L 109.5 . . ?
C12C C14C H14G 109.5 . . ?
C12C C14C H14H 109.5 . . ?
C12C C14C H14I 109.5 . . ?
H14G C14C H14H 109.5 . . ?
H14G C14C H14I 109.5 . . ?
H14H C14C H14I 109.5 . . ?
C12D C14D H14J 109.5 . . ?
C12D C14D H14K 109.5 . . ?
C12D C14D H14L 109.5 . . ?
H14J C14D H14K 109.5 . . ?
H14J C14D H14L 109.5 . . ?
H14K C14D H14L 109.5 . . ?
C7D N1D C3D 120.0(4) . . ?
C101 N11 Co1 121.1(3) . . ?
C105 N11 Co1 122.6(3) . . ?
C105 N11 C101 116.1(3) . . ?
C106 N12 Co1 122.7(3) . 1_655 ?
C106 N12 C110 116.9(3) . . ?
C110 N12 Co1 120.3(3) . 1_655 ?
N11 C101 H101 118.0 . . ?
N11 C101 C102 124.0(4) . . ?
C102 C101 H101 118.0 . . ?
C101 C102 H102 120.0 . . ?
C103 C102 C101 119.9(4) . . ?
C103 C102 H102 120.0 . . ?
C102 C103 C104 116.4(4) . . ?
C102 C103 C111 124.1(4) . . ?
C104 C103 C111 119.4(4) . . ?
C103 C104 H104 120.1 . . ?
C105 C104 C103 119.7(4) . . ?
C105 C104 H104 120.1 . . ?
N11 C105 C104 123.9(4) . . ?
N11 C105 H105 118.1 . . ?
C104 C105 H105 118.1 . . ?
N12 C106 H106 118.2 . . ?
N12 C106 C107 123.5(4) . . ?
C107 C106 H106 118.2 . . ?
C106 C107 H107 119.9 . . ?
C106 C107 C108 120.2(4) . . ?
C108 C107 H107 119.9 . . ?
C107 C108 C109 116.2(4) . . ?
C107 C108 C112 120.4(4) . . ?
C109 C108 C112 123.4(4) . . ?
C108 C109 H109 120.3 . . ?
C110 C109 C108 119.5(4) . . ?
C110 C109 H109 120.3 . . ?
N12 C110 C109 123.6(4) . . ?
N12 C110 H110 118.2 . . ?
C109 C110 H110 118.2 . . ?
C103 C111 H111 117.0 . . ?
C112 C111 C103 126.0(4) . . ?
C112 C111 H111 117.0 . . ?
C108 C112 H112 117.5 . . ?
C111 C112 C108 125.0(4) . . ?
C111 C112 H112 117.5 . . ?
C201 N21 Co2 120.4(3) . . ?
C205 N21 Co2 123.1(3) . . ?
C205 N21 C201 116.5(4) . . ?
C206 N22 Co2 123.3(3) . 1_655 ?
C206 N22 C210 116.5(4) . . ?
C210 N22 Co2 120.1(3) . 1_655 ?
N21 C201 H201 117.9 . . ?
N21 C201 C202 124.1(4) . . ?
C202 C201 H201 117.9 . . ?
C201 C202 H202 120.2 . . ?
C201 C202 C203 119.6(4) . . ?
C203 C202 H202 120.2 . . ?
C202 C203 C211 123.4(4) . . ?
C204 C203 C202 116.3(4) . . ?
C204 C203 C211 120.2(4) . . ?
C203 C204 H204 119.9 . . ?
C203 C204 C205 120.2(4) . . ?
C205 C204 H204 119.9 . . ?
N21 C205 C204 123.2(4) . . ?
N21 C205 H205 118.4 . . ?
C204 C205 H205 118.4 . . ?
N22 C206 H206 118.4 . . ?
N22 C206 C207 123.2(4) . . ?
C207 C206 H206 118.4 . . ?
C206 C207 H207 119.5 . . ?
C206 C207 C208 121.0(4) . . ?
C208 C207 H207 119.5 . . ?
C207 C208 C209 115.0(4) . . ?
C207 C208 C212 121.0(4) . . ?
C209 C208 C212 124.0(4) . . ?
C208 C209 H209 119.8 . . ?
C210 C209 C208 120.3(4) . . ?
C210 C209 H209 119.8 . . ?
N22 C210 C209 124.0(4) . . ?
N22 C210 H210 118.0 . . ?
C209 C210 H210 118.0 . . ?
C203 C211 H211 116.9 . . ?
C212 C211 C203 126.3(4) . . ?
C212 C211 H211 116.9 . . ?
C208 C212 H212 116.6 . . ?
C211 C212 C208 126.8(4) . . ?
C211 C212 H212 116.6 . . ?

loop_
_geom_bond_atom_site_label_1
_geom_bond_atom_site_label_2
_geom_bond_distance
_geom_bond_site_symmetry_2
_geom_bond_publ_flag
Co1 O1M 2.070(3) . yes
Co1 O1A 2.149(3) . yes
Co1 O2A 2.224(3) . yes
Co1 O1B 2.053(3) . yes
Co1 N11 2.158(3) . yes
Co1 N12 2.145(3) 1_455 yes
Co2 O2M 2.057(3) . yes
Co2 O1C 2.179(3) . yes
Co2 O2C 2.159(3) . yes
Co2 O1D 2.032(3) . yes
Co2 N21 2.127(3) . yes
Co2 N22 2.159(3) 1_455 yes
O1M H11M 0.845(16) . ?
O1M H12M 0.847(16) . ?
O2M H21M 0.845(16) . ?
O2M H22M 0.850(16) . ?
O1A C1A 1.258(5) . ?
O2A C1A 1.268(5) . ?
C1A C4A 1.498(6) . ?
C2A H2AA 0.9800 . ?
C2A H2AB 0.9800 . ?
C2A H2AC 0.9800 . ?
C2A C3A 1.504(5) . ?
C3A C4A 1.393(5) . ?
C3A N1A 1.356(5) . ?
C4A C5A 1.388(6) . ?
C5A H5A 0.9500 . ?
C5A C6A 1.371(6) . ?
C6A C7A 1.408(6) . ?
C6A C11A 1.504(6) . ?
C7A C8A 1.519(6) . ?
C7A N1A 1.335(5) . ?
C8A H8AA 0.9900 . ?
C8A H8AB 0.9900 . ?
C8A C9A 1.523(6) . ?
C9A H9A 1.0000 . ?
C9A C10A 1.572(6) . ?
C9A C12A 1.550(6) . ?
C10A H10A 0.9900 . ?
C10A H10B 0.9900 . ?
C10A C11A 1.545(6) . ?
C11A H11A 1.0000 . ?
C11A C12A 1.573(6) . ?
C12A C13A 1.511(6) . ?
C12A C14A 1.531(6) . ?
C11B H11B 1.0000 . ?
C11B C6B 1.502(5) . ?
C11B C10B 1.561(6) . ?
C11B C12B 1.560(6) . ?
O1B C1B 1.257(5) . ?
O2B C1B 1.28(2) . ?
O3B C1B 1.276(19) . ?
C1B C4B 1.527(6) . ?
C2B H2BA 0.9800 . ?
C2B H2BB 0.9800 . ?
C2B H2BC 0.9800 . ?
C2B C3B 1.497(5) . ?
C3B C4B 1.407(6) . ?
C3B N1B 1.364(5) . ?
C4B C5B 1.381(6) . ?
C5B H5B 0.9500 . ?
C5B C6B 1.371(6) . ?
C6B C7B 1.405(6) . ?
C7B C8B 1.510(6) . ?
C7B N1B 1.340(5) . ?
C8B H8BA 0.9900 . ?
C8B H8BB 0.9900 . ?
C8B C9B 1.541(6) . ?
C9B H9B 1.0000 . ?
C9B C10B 1.552(6) . ?
C9B C12B 1.560(6) . ?
C10B H10C 0.9900 . ?
C10B H10D 0.9900 . ?
C12B C13B 1.523(6) . ?
C12B C14B 1.528(6) . ?
C13A H13A 0.9800 . ?
C13A H13B 0.9800 . ?
C13A H13C 0.9800 . ?
C13B H13D 0.9800 . ?
C13B H13E 0.9800 . ?
C13B H13F 0.9800 . ?
C14A H14A 0.9800 . ?
C14A H14B 0.9800 . ?
C14A H14C 0.9800 . ?
C14B H14D 0.9800 . ?
C14B H14E 0.9800 . ?
C14B H14F 0.9800 . ?
O1C C1C 1.273(5) . ?
O2C C1C 1.268(5) . ?
C1C C4C 1.487(6) . ?
C2C H2CA 0.9800 . ?
C2C H2CB 0.9800 . ?
C2C H2CC 0.9800 . ?
C2C C3C 1.520(5) . ?
C3C C4C 1.385(6) . ?
C3C N1C 1.354(6) . ?
C4C C5C 1.401(6) . ?
C5C H5C 0.9500 . ?
C5C C6C 1.379(6) . ?
C6C C7C 1.400(6) . ?
C6C C11C 1.512(6) . ?
C7C C8C 1.519(6) . ?
C7C N1C 1.332(5) . ?
C8C H8CA 0.9900 . ?
C8C H8CB 0.9900 . ?
C8C C9C 1.530(6) . ?
C9C H9C 1.0000 . ?
C9C C10C 1.524(7) . ?
C9C C12C 1.563(7) . ?
C10C H10E 0.9900 . ?
C10C H10F 0.9900 . ?
C10C C11C 1.557(6) . ?
C11C H11C 1.0000 . ?
C11C C12C 1.564(6) . ?
C12C C13C 1.512(7) . ?
C12C C14C 1.526(6) . ?
O1D C1D 1.261(5) . ?
O2D C1D 1.28(3) . ?
O3D C1D 1.24(3) . ?
C1D C4D 1.516(6) . ?
C2D H2DA 0.9800 . ?
C2D H2DB 0.9800 . ?
C2D H2DC 0.9800 . ?
C2D C3D 1.504(6) . ?
C3D C4D 1.400(6) . ?
C3D N1D 1.353(5) . ?
C4D C5D 1.404(6) . ?
C5D H5D 0.9500 . ?
C5D C6D 1.373(6) . ?
C6D C7D 1.397(6) . ?
C6D C11D 1.516(5) . ?
C7D C8D 1.518(6) . ?
C7D N1D 1.337(5) . ?
C8D H8DA 0.9900 . ?
C8D H8DB 0.9900 . ?
C8D C9D 1.539(6) . ?
C9D H9D 1.0000 . ?
C9D C10D 1.551(6) . ?
C9D C12D 1.545(6) . ?
C10D H10G 0.9900 . ?
C10D H10H 0.9900 . ?
C10D C11D 1.557(6) . ?
C11D H11D 1.0000 . ?
C11D C12D 1.554(6) . ?
C12D C13D 1.527(6) . ?
C12D C14D 1.538(6) . ?
C13C H13G 0.9800 . ?
C13C H13H 0.9800 . ?
C13C H13I 0.9800 . ?
C13D H13J 0.9800 . ?
C13D H13K 0.9800 . ?
C13D H13L 0.9800 . ?
C14C H14G 0.9800 . ?
C14C H14H 0.9800 . ?
C14C H14I 0.9800 . ?
C14D H14J 0.9800 . ?
C14D H14K 0.9800 . ?
C14D H14L 0.9800 . ?
N11 C101 1.336(5) . ?
N11 C105 1.324(5) . ?
N12 C106 1.324(5) . ?
N12 C110 1.343(5) . ?
C101 H101 0.9500 . ?
C101 C102 1.383(6) . ?
C102 H102 0.9500 . ?
C102 C103 1.375(5) . ?
C103 C104 1.391(6) . ?
C103 C111 1.468(6) . ?
C104 H104 0.9500 . ?
C104 C105 1.387(6) . ?
C105 H105 0.9500 . ?
C106 H106 0.9500 . ?
C106 C107 1.382(6) . ?
C107 H107 0.9500 . ?
C107 C108 1.392(6) . ?
C108 C109 1.397(6) . ?
C108 C112 1.463(5) . ?
C109 H109 0.9500 . ?
C109 C110 1.383(6) . ?
C110 H110 0.9500 . ?
C111 H111 0.9500 . ?
C111 C112 1.329(5) . ?
C112 H112 0.9500 . ?
N21 C201 1.341(5) . ?
N21 C205 1.334(6) . ?
N22 C206 1.330(6) . ?
N22 C210 1.331(5) . ?
C201 H201 0.9500 . ?
C201 C202 1.368(6) . ?
C202 H202 0.9500 . ?
C202 C203 1.401(6) . ?
C203 C204 1.385(6) . ?
C203 C211 1.454(5) . ?
C204 H204 0.9500 . ?
C204 C205 1.386(6) . ?
C205 H205 0.9500 . ?
C206 H206 0.9500 . ?
C206 C207 1.386(6) . ?
C207 H207 0.9500 . ?
C207 C208 1.388(6) . ?
C208 C209 1.399(6) . ?
C208 C212 1.449(6) . ?
C209 H209 0.9500 . ?
C209 C210 1.376(6) . ?
C210 H210 0.9500 . ?
C211 H211 0.9500 . ?
C211 C212 1.331(6) . ?
C212 H212 0.9500 . ?

loop_
_twin_individual_id
_twin_individual_mass_fraction_refined
_twin_individual_twin_lattice_type
_twin_individual_twin_matrix_11
_twin_individual_twin_matrix_12
_twin_individual_twin_matrix_13
_twin_individual_twin_matrix_21
_twin_individual_twin_matrix_22
_twin_individual_twin_matrix_23
_twin_individual_twin_matrix_31
_twin_individual_twin_matrix_32
_twin_individual_twin_matrix_33
1 0.7459 ref 1.0000 0.0000 0.0000 0.0000 1.0000 0.0000 0.0000 0.0000 1.0000
2 0.2541 nmt -1.0004 0.0003 0.0003 0.0003 -1.0004 -0.0002 0.4304 0.0023 1.0013
